data_4070311
loop_
_publ_author_name
'Flores-Figueroa, Aar\'on'
'Kaufhold, Oliver'
'Hepp, Alexander'
'Fr\"ohlich, Roland'
'Hahn, F. Ekkehardt'

_publ_section_title
;
 Synthesis of a Ruthenium(II) Complex Containing an [11]ane-P2CNHC(NHC =
 Imidazolidin-2-ylidene) Macrocycle
;
_journal_issue 21
_journal_name_full Organometallics
_journal_page_first 6362
_journal_paper_doi 10.1021/om900703q
_journal_volume 28
_journal_year 2009
_chemical_formula_sum 'C39 H33 B Cl2 F8 N2 P2 Ru'
_chemical_formula_weight 926.39
_chemical_name_systematic
; 
 ? 
;
_space_group_IT_number 14
_symmetry_cell_setting monoclinic
_symmetry_space_group_name_Hall '-P 2yn'
_symmetry_space_group_name_H-M 'P 1 21/n 1'
_atom_sites_solution_hydrogens 'at N from difmap, others geom'
_atom_sites_solution_primary direct
_atom_sites_solution_secondary difmap
_audit_creation_method SHELXL-97
_cell_angle_alpha 90.00
_cell_angle_beta 105.080(2)
_cell_angle_gamma 90.00
_cell_formula_units_Z 4
_cell_length_a 9.7875(3)
_cell_length_b 26.0823(8)
_cell_length_c 15.3468(5)
_cell_measurement_reflns_used 6509
_cell_measurement_temperature 223(2)
_cell_measurement_theta_max 68.25
_cell_measurement_theta_min 0.88
_cell_volume 3782.8(2)
_computing_cell_refinement 'Collect (Nonius B.V., 1998)'
_computing_data_collection 'Collect (Nonius B.V., 1998)'
_computing_data_reduction 'Denzo-SMN (Otwinowski & Minor, 1997)'
_computing_molecular_graphics 'ORTEPIII (Farrugia, 1997)'
_computing_publication_material 'SHELXL-97 (Sheldrick, 1997)'
_computing_structure_refinement 'SHELXL-97 (Sheldrick, 1997)'
_computing_structure_solution 'SHELXS-97 (Sheldrick, 1990)'
_diffrn_ambient_temperature 223(2)
_diffrn_measured_fraction_theta_full 0.974
_diffrn_measured_fraction_theta_max 0.974
_diffrn_measurement_device_type 'Nonius KappaCCD APEXII'
_diffrn_measurement_method '\w and \f scans'
_diffrn_radiation_monochromator graphite
_diffrn_radiation_source 'fine-focus sealed tube'
_diffrn_radiation_type CuK\a
_diffrn_radiation_wavelength 1.54178
_diffrn_reflns_av_R_equivalents 0.064
_diffrn_reflns_av_sigmaI/netI 0.0265
_diffrn_reflns_limit_h_max 11
_diffrn_reflns_limit_h_min -11
_diffrn_reflns_limit_k_max 31
_diffrn_reflns_limit_k_min -29
_diffrn_reflns_limit_l_max 17
_diffrn_reflns_limit_l_min -18
_diffrn_reflns_number 32583
_diffrn_reflns_theta_full 67.90
_diffrn_reflns_theta_max 67.90
_diffrn_reflns_theta_min 3.43
_exptl_absorpt_coefficient_mu 6.095
_exptl_absorpt_correction_T_max 0.7503
_exptl_absorpt_correction_T_min 0.2621
_exptl_absorpt_correction_type multi-scan
_exptl_absorpt_process_details 'Denzo (Otwinowski, Borek, Majewski & Minor, 2003)'
_exptl_crystal_colour colourless
_exptl_crystal_density_diffrn 1.627
_exptl_crystal_density_method 'not measured'
_exptl_crystal_description needle
_exptl_crystal_F_000 1864
_exptl_crystal_size_max 0.30
_exptl_crystal_size_mid 0.08
_exptl_crystal_size_min 0.05
_refine_diff_density_max 1.087
_refine_diff_density_min -0.779
_refine_diff_density_rms 0.091
_refine_ls_extinction_method none
_refine_ls_goodness_of_fit_ref 1.019
_refine_ls_hydrogen_treatment mixed
_refine_ls_matrix_type full
_refine_ls_number_parameters 502
_refine_ls_number_reflns 6711
_refine_ls_number_restraints 0
_refine_ls_restrained_S_all 1.019
_refine_ls_R_factor_all 0.0465
_refine_ls_R_factor_gt 0.0426
_refine_ls_shift/su_max 0.001
_refine_ls_shift/su_mean 0.000
_refine_ls_structure_factor_coef Fsqd
_refine_ls_weighting_details 'calc w=1/[\s^2^(Fo^2^)+(0.0686P)^2^+6.5702P] where P=(Fo^2^+2Fc^2^)/3'
_refine_ls_weighting_scheme calc
_refine_ls_wR_factor_gt 0.1103
_refine_ls_wR_factor_ref 0.1135
_reflns_number_gt 6109
_reflns_number_total 6711
_reflns_threshold_expression >2sigma(I)
_cod_data_source_file om900703q_si_002.cif
_cod_data_source_block han-complex-6
_cod_original_sg_symbol_H-M P21/n
_cod_database_code 4070311

loop_
_symmetry_equiv_pos_as_xyz
'x, y, z'
'-x+1/2, y+1/2, -z+1/2'
'-x, -y, -z'
'x-1/2, -y-1/2, z-1/2'

loop_
_atom_site_label
_atom_site_type_symbol
_atom_site_fract_x
_atom_site_fract_y
_atom_site_fract_z
_atom_site_U_iso_or_equiv
_atom_site_adp_type
_atom_site_occupancy
_atom_site_symmetry_multiplicity
_atom_site_calc_flag
_atom_site_refinement_flags
Ru Ru 0.40251(2) 0.100966(9) 0.762197(15) 0.02079(10) Uani 1 1 d .
P1 P 0.59887(8) 0.11881(3) 0.71637(5) 0.02297(18) Uani 1 1 d .
P2 P 0.35189(8) 0.18448(3) 0.73061(5) 0.02134(18) Uani 1 1 d .
C1 C 0.6228(4) 0.18836(13) 0.7126(2) 0.0262(7) Uani 1 1 d .
C2 C 0.5112(3) 0.21933(12) 0.7224(2) 0.0240(7) Uani 1 1 d .
C3 C 0.5214(4) 0.27268(13) 0.7150(2) 0.0304(7) Uani 1 1 d .
H3 H 0.4460 0.2937 0.7205 0.036 Uiso 1 1 calc R
C4 C 0.6417(4) 0.29470(15) 0.6998(3) 0.0394(9) Uani 1 1 d .
H4 H 0.6487 0.3305 0.6963 0.047 Uiso 1 1 calc R
C5 C 0.7523(4) 0.26377(15) 0.6896(3) 0.0385(9) Uani 1 1 d .
H5 H 0.8336 0.2788 0.6787 0.046 Uiso 1 1 calc R
C6 C 0.7434(4) 0.21119(15) 0.6954(2) 0.0333(8) Uani 1 1 d .
H6 H 0.8182 0.1905 0.6878 0.040 Uiso 1 1 calc R
C11 C 0.6018(4) 0.10063(12) 0.6010(2) 0.0285(7) Uani 1 1 d .
C12 C 0.7211(4) 0.09021(15) 0.5710(3) 0.0350(8) Uani 1 1 d .
F12 F 0.8503(3) 0.08995(11) 0.63056(17) 0.0543(7) Uani 1 1 d .
C13 C 0.7153(5) 0.08005(15) 0.4819(3) 0.0426(10) Uani 1 1 d .
H13 H 0.7985 0.0727 0.4645 0.051 Uiso 1 1 calc R
C14 C 0.5875(5) 0.08080(15) 0.4191(3) 0.0440(10) Uani 1 1 d .
H14 H 0.5829 0.0746 0.3581 0.053 Uiso 1 1 calc R
C15 C 0.4649(5) 0.09069(16) 0.4451(3) 0.0432(10) Uani 1 1 d .
H15 H 0.3768 0.0911 0.4020 0.052 Uiso 1 1 calc R
C16 C 0.4731(4) 0.10007(14) 0.5354(3) 0.0357(8) Uani 1 1 d .
H16 H 0.3893 0.1062 0.5527 0.043 Uiso 1 1 calc R
C21 C 0.2362(4) 0.19552(13) 0.6181(2) 0.0265(7) Uani 1 1 d .
C22 C 0.0925(4) 0.18606(14) 0.6000(3) 0.0355(8) Uani 1 1 d .
F22 F 0.0406(2) 0.17263(11) 0.66934(18) 0.0551(7) Uani 1 1 d .
C23 C -0.0003(5) 0.18881(17) 0.5157(3) 0.0506(11) Uani 1 1 d .
H23 H -0.0972 0.1818 0.5071 0.061 Uiso 1 1 calc R
C24 C 0.0535(5) 0.20214(18) 0.4441(3) 0.0565(12) Uani 1 1 d .
H24 H -0.0069 0.2040 0.3856 0.068 Uiso 1 1 calc R
C25 C 0.1947(5) 0.21266(16) 0.4582(3) 0.0490(11) Uani 1 1 d .
H25 H 0.2299 0.2222 0.4091 0.059 Uiso 1 1 calc R
C26 C 0.2862(5) 0.20947(14) 0.5433(2) 0.0370(9) Uani 1 1 d .
H26 H 0.3828 0.2167 0.5514 0.044 Uiso 1 1 calc R
C31 C 0.7640(4) 0.09652(13) 0.7915(2) 0.0283(7) Uani 1 1 d .
C32 C 0.7950(4) 0.04459(14) 0.7980(2) 0.0328(8) Uani 1 1 d .
F32 F 0.7075(2) 0.01292(8) 0.73816(16) 0.0443(5) Uani 1 1 d .
C33 C 0.9060(4) 0.02342(15) 0.8619(3) 0.0393(9) Uani 1 1 d .
H33 H 0.9214 -0.0122 0.8639 0.047 Uiso 1 1 calc R
C34 C 0.9939(4) 0.05534(17) 0.9226(3) 0.0420(9) Uani 1 1 d .
H34 H 1.0703 0.0416 0.9668 0.050 Uiso 1 1 calc R
C35 C 0.9705(4) 0.10771(16) 0.9190(3) 0.0407(9) Uani 1 1 d .
H35 H 1.0314 0.1295 0.9604 0.049 Uiso 1 1 calc R
C36 C 0.8568(4) 0.12817(15) 0.8544(3) 0.0356(8) Uani 1 1 d .
H36 H 0.8416 0.1638 0.8526 0.043 Uiso 1 1 calc R
C41 C 0.2647(3) 0.22241(12) 0.8019(2) 0.0246(7) Uani 1 1 d .
C42 C 0.1999(4) 0.26968(13) 0.7784(2) 0.0312(8) Uani 1 1 d .
F42 F 0.2029(3) 0.29133(8) 0.69859(14) 0.0431(5) Uani 1 1 d .
C43 C 0.1283(4) 0.29594(14) 0.8307(3) 0.0371(8) Uani 1 1 d .
H43 H 0.0845 0.3275 0.8114 0.044 Uiso 1 1 calc R
C44 C 0.1221(4) 0.27486(15) 0.9122(3) 0.0406(9) Uani 1 1 d .
H44 H 0.0761 0.2925 0.9498 0.049 Uiso 1 1 calc R
C45 C 0.1841(4) 0.22749(14) 0.9383(3) 0.0361(8) Uani 1 1 d .
H45 H 0.1792 0.2130 0.9935 0.043 Uiso 1 1 calc R
C46 C 0.2530(4) 0.20153(13) 0.8836(2) 0.0287(7) Uani 1 1 d .
H46 H 0.2929 0.1692 0.9017 0.034 Uiso 1 1 calc R
C51 C 0.3238(4) 0.03188(14) 0.6773(3) 0.0373(9) Uani 1 1 d .
H51 H 0.3630 0.0214 0.6304 0.045 Uiso 1 1 calc R
C52 C 0.3713(4) 0.01580(13) 0.7697(3) 0.0354(8) Uani 1 1 d .
H52 H 0.4460 -0.0068 0.7945 0.042 Uiso 1 1 calc R
C53 C 0.2819(4) 0.04110(14) 0.8161(3) 0.0368(8) Uani 1 1 d .
H53 H 0.2879 0.0379 0.8780 0.044 Uiso 1 1 calc R
C54 C 0.1835(4) 0.07164(14) 0.7549(3) 0.0346(8) Uani 1 1 d .
H54 H 0.1131 0.0923 0.7684 0.042 Uiso 1 1 calc R
C55 C 0.2102(4) 0.06556(14) 0.6682(3) 0.0357(8) Uani 1 1 d .
H55 H 0.1600 0.0815 0.6144 0.043 Uiso 1 1 calc R
N61 N 0.5809(4) 0.15404(13) 0.9338(2) 0.0378(7) Uani 1 1 d .
H61 H 0.546(5) 0.1809(19) 0.916(3) 0.045 Uiso 1 1 d .
C62 C 0.5300(4) 0.11228(13) 0.8882(2) 0.0275(7) Uani 1 1 d .
N63 N 0.5846(4) 0.07238(13) 0.9423(2) 0.0371(7) Uani 1 1 d .
H63 H 0.565(5) 0.0415(18) 0.923(3) 0.045 Uiso 1 1 d .
C64 C 0.6774(5) 0.08732(19) 1.0294(3) 0.0478(10) Uani 1 1 d .
H64A H 0.7756 0.0771 1.0345 0.057 Uiso 1 1 calc R
H64B H 0.6462 0.0723 1.0795 0.057 Uiso 1 1 calc R
C65 C 0.6616(5) 0.14512(19) 1.0273(3) 0.0527(11) Uani 1 1 d .
H65A H 0.6096 0.1569 1.0701 0.063 Uiso 1 1 calc R
H65B H 0.7539 0.1622 1.0406 0.063 Uiso 1 1 calc R
B1 B 0.3404(6) 0.09087(18) 0.1188(4) 0.0435(11) Uani 1 1 d .
F1 F 0.4540(4) 0.09986(13) 0.1887(2) 0.0912(12) Uani 1 1 d .
F2 F 0.3281(4) 0.12828(12) 0.0559(2) 0.0869(10) Uani 1 1 d .
F3 F 0.2168(4) 0.09030(12) 0.1465(3) 0.0918(12) Uani 1 1 d .
F4 F 0.3552(3) 0.04314(10) 0.08137(19) 0.0586(7) Uani 1 1 d .
C100 C 1.0236(8) 0.0531(3) 0.3088(4) 0.089(2) Uani 1 1 d .
H10A H 0.9955 0.0194 0.2817 0.107 Uiso 1 1 calc R
H10B H 1.1036 0.0651 0.2870 0.107 Uiso 1 1 calc R
Cl1 Cl 0.88301(18) 0.09542(6) 0.27174(11) 0.0832(4) Uani 1 1 d .
Cl2 Cl 1.07879(17) 0.04598(7) 0.42354(11) 0.0885(5) Uani 1 1 d .

loop_
_atom_site_aniso_label
_atom_site_aniso_U_11
_atom_site_aniso_U_22
_atom_site_aniso_U_33
_atom_site_aniso_U_23
_atom_site_aniso_U_13
_atom_site_aniso_U_12
Ru 0.02468(15) 0.01692(15) 0.02131(15) -0.00041(8) 0.00698(10) -0.00001(9)
P1 0.0248(4) 0.0214(4) 0.0236(4) -0.0011(3) 0.0077(3) 0.0011(3)
P2 0.0267(4) 0.0187(4) 0.0198(4) 0.0007(3) 0.0082(3) 0.0030(3)
C1 0.0311(18) 0.0251(17) 0.0213(16) -0.0006(13) 0.0047(13) -0.0019(13)
C2 0.0282(17) 0.0226(16) 0.0212(15) -0.0012(12) 0.0065(13) -0.0030(13)
C3 0.0370(19) 0.0239(17) 0.0297(18) 0.0018(14) 0.0078(15) 0.0011(14)
C4 0.053(2) 0.0279(19) 0.038(2) 0.0043(15) 0.0126(18) -0.0133(17)
C5 0.038(2) 0.041(2) 0.038(2) 0.0039(17) 0.0120(16) -0.0135(17)
C6 0.0296(18) 0.037(2) 0.0349(19) 0.0025(15) 0.0116(15) -0.0045(15)
C11 0.038(2) 0.0226(17) 0.0271(18) -0.0013(13) 0.0122(15) 0.0002(13)
C12 0.040(2) 0.0341(19) 0.0338(19) -0.0013(16) 0.0157(17) 0.0015(16)
F12 0.0348(13) 0.0848(19) 0.0477(14) -0.0077(13) 0.0186(11) 0.0021(12)
C13 0.062(3) 0.034(2) 0.042(2) -0.0018(17) 0.032(2) 0.0070(19)
C14 0.079(3) 0.0276(19) 0.030(2) -0.0024(16) 0.023(2) 0.0033(19)
C15 0.056(3) 0.043(2) 0.0273(19) -0.0026(17) 0.0055(18) 0.0007(19)
C16 0.042(2) 0.036(2) 0.0295(19) -0.0012(15) 0.0101(16) 0.0031(16)
C21 0.0285(17) 0.0228(16) 0.0264(17) -0.0013(13) 0.0037(13) 0.0029(13)
C22 0.034(2) 0.0317(19) 0.040(2) 0.0031(16) 0.0080(16) 0.0056(15)
F22 0.0353(13) 0.0705(18) 0.0606(16) 0.0078(13) 0.0146(11) -0.0007(12)
C23 0.040(2) 0.044(2) 0.055(3) 0.002(2) -0.011(2) 0.0043(19)
C24 0.072(3) 0.049(3) 0.034(2) 0.0057(19) -0.013(2) 0.011(2)
C25 0.075(3) 0.042(2) 0.0252(19) 0.0026(17) 0.0054(19) 0.009(2)
C26 0.054(2) 0.0314(19) 0.0250(18) 0.0031(15) 0.0087(16) 0.0055(17)
C31 0.0297(18) 0.0300(18) 0.0269(17) 0.0026(13) 0.0101(14) 0.0029(14)
C32 0.0346(19) 0.0322(19) 0.0336(19) 0.0036(15) 0.0128(15) 0.0014(15)
F32 0.0524(13) 0.0287(11) 0.0470(13) -0.0030(10) 0.0043(10) 0.0024(10)
C33 0.041(2) 0.035(2) 0.043(2) 0.0119(17) 0.0140(18) 0.0101(17)
C34 0.032(2) 0.055(3) 0.036(2) 0.0192(18) 0.0055(16) 0.0042(18)
C35 0.033(2) 0.051(2) 0.035(2) 0.0031(17) 0.0027(16) -0.0085(17)
C36 0.035(2) 0.0330(19) 0.038(2) -0.0003(16) 0.0076(16) -0.0034(15)
C41 0.0301(17) 0.0210(16) 0.0243(16) -0.0012(13) 0.0103(13) 0.0009(13)
C42 0.0367(19) 0.0264(17) 0.0313(18) 0.0009(14) 0.0102(15) 0.0026(15)
F42 0.0673(15) 0.0315(11) 0.0333(11) 0.0134(9) 0.0183(11) 0.0181(10)
C43 0.042(2) 0.0278(18) 0.043(2) -0.0051(16) 0.0149(17) 0.0078(16)
C44 0.048(2) 0.037(2) 0.043(2) -0.0097(17) 0.0239(18) 0.0021(18)
C45 0.049(2) 0.034(2) 0.0312(19) -0.0028(15) 0.0200(17) -0.0034(17)
C46 0.0343(18) 0.0255(17) 0.0281(17) 0.0004(14) 0.0113(14) -0.0011(14)
C51 0.045(2) 0.0229(17) 0.043(2) -0.0156(15) 0.0097(17) -0.0136(16)
C52 0.037(2) 0.0156(16) 0.051(2) 0.0043(15) 0.0067(17) -0.0077(14)
C53 0.042(2) 0.0298(19) 0.039(2) 0.0076(16) 0.0107(17) -0.0106(16)
C54 0.0253(18) 0.0298(18) 0.049(2) 0.0013(16) 0.0104(16) -0.0069(14)
C55 0.038(2) 0.0284(18) 0.035(2) -0.0018(15) -0.0009(16) -0.0066(15)
N61 0.0443(19) 0.0346(17) 0.0306(17) -0.0081(14) 0.0025(14) -0.0014(15)
C62 0.0291(18) 0.0286(17) 0.0275(17) 0.0006(14) 0.0120(14) -0.0007(14)
N63 0.0467(19) 0.0333(17) 0.0262(16) 0.0065(13) 0.0004(14) -0.0008(14)
C64 0.051(3) 0.062(3) 0.027(2) 0.0072(19) 0.0041(18) 0.000(2)
C65 0.058(3) 0.065(3) 0.028(2) -0.011(2) -0.0010(19) -0.006(2)
B1 0.050(3) 0.030(2) 0.048(3) 0.006(2) 0.009(2) 0.004(2)
F1 0.103(3) 0.075(2) 0.070(2) -0.0124(16) -0.0231(19) 0.0050(18)
F2 0.118(3) 0.0565(19) 0.084(2) 0.0373(17) 0.023(2) 0.0136(18)
F3 0.100(3) 0.0450(16) 0.158(4) -0.0143(19) 0.084(3) 0.0013(16)
F4 0.0706(17) 0.0407(14) 0.0658(17) -0.0059(12) 0.0199(14) 0.0110(12)
C100 0.101(5) 0.098(5) 0.080(4) -0.010(4) 0.043(4) 0.012(4)
Cl1 0.0888(11) 0.0674(9) 0.0814(10) 0.0097(7) 0.0004(8) -0.0065(7)
Cl2 0.0832(10) 0.1112(13) 0.0682(9) 0.0086(8) 0.0147(7) 0.0168(9)

loop_
_atom_type_symbol
_atom_type_description
_atom_type_scat_dispersion_real
_atom_type_scat_dispersion_imag
_atom_type_scat_source
C C 0.0181 0.0091 'International Tables Vol C Tables 4.2.6.8 and 6.1.1.4'
H H 0.0000 0.0000 'International Tables Vol C Tables 4.2.6.8 and 6.1.1.4'
B B 0.0090 0.0039 'International Tables Vol C Tables 4.2.6.8 and 6.1.1.4'
N N 0.0311 0.0180 'International Tables Vol C Tables 4.2.6.8 and 6.1.1.4'
F F 0.0727 0.0534 'International Tables Vol C Tables 4.2.6.8 and 6.1.1.4'
P P 0.2955 0.4335 'International Tables Vol C Tables 4.2.6.8 and 6.1.1.4'
Cl Cl 0.3639 0.7018 'International Tables Vol C Tables 4.2.6.8 and 6.1.1.4'
Ru Ru 0.0552 3.2960 'International Tables Vol C Tables 4.2.6.8 and 6.1.1.4'

loop_
_geom_angle_atom_site_label_1
_geom_angle_atom_site_label_2
_geom_angle_atom_site_label_3
_geom_angle
C62 Ru C51 134.72(15)
C62 Ru C53 90.11(14)
C51 Ru C53 61.28(15)
C62 Ru C52 98.80(14)
C51 Ru C52 37.27(14)
C53 Ru C52 37.01(15)
C62 Ru C55 150.94(14)
C51 Ru C55 36.20(14)
C53 Ru C55 61.19(14)
C52 Ru C55 61.66(14)
C62 Ru C54 115.99(14)
C51 Ru C54 61.21(14)
C53 Ru C54 36.46(14)
C52 Ru C54 61.74(14)
C55 Ru C54 37.04(14)
C62 Ru P2 96.34(10)
C51 Ru P2 128.92(11)
C53 Ru P2 130.10(11)
C52 Ru P2 159.77(10)
C55 Ru P2 99.09(10)
C54 Ru P2 99.45(10)
C62 Ru P1 84.53(10)
C51 Ru P1 100.16(11)
C53 Ru P1 146.13(11)
C52 Ru P1 110.92(11)
C55 Ru P1 121.46(10)
C54 Ru P1 158.46(10)
P2 Ru P1 83.77(3)
C31 P1 C1 103.68(16)
C31 P1 C11 107.08(16)
C1 P1 C11 100.97(15)
C31 P1 Ru 115.11(11)
C1 P1 Ru 109.88(11)
C11 P1 Ru 118.27(12)
C21 P2 C2 100.70(15)
C21 P2 C41 102.00(15)
C2 P2 C41 107.93(15)
C21 P2 Ru 113.75(11)
C2 P2 Ru 110.43(11)
C41 P2 Ru 120.04(11)
C2 C1 C6 119.5(3)
C2 C1 P1 117.3(2)
C6 C1 P1 123.1(3)
C1 C2 C3 119.4(3)
C1 C2 P2 115.0(2)
C3 C2 P2 125.2(3)
C4 C3 C2 120.5(3)
C4 C3 H3 119.7
C2 C3 H3 119.7
C3 C4 C5 120.0(3)
C3 C4 H4 120.0
C5 C4 H4 120.0
C6 C5 C4 120.4(3)
C6 C5 H5 119.8
C4 C5 H5 119.8
C5 C6 C1 120.2(3)
C5 C6 H6 119.9
C1 C6 H6 119.9
C12 C11 C16 116.0(3)
C12 C11 P1 126.4(3)
C16 C11 P1 117.4(3)
F12 C12 C13 117.2(3)
F12 C12 C11 119.8(3)
C13 C12 C11 123.0(4)
C14 C13 C12 119.3(4)
C14 C13 H13 120.3
C12 C13 H13 120.3
C13 C14 C15 120.3(4)
C13 C14 H14 119.9
C15 C14 H14 119.9
C14 C15 C16 119.4(4)
C14 C15 H15 120.3
C16 C15 H15 120.3
C15 C16 C11 122.0(4)
C15 C16 H16 119.0
C11 C16 H16 119.0
C22 C21 C26 115.7(3)
C22 C21 P2 120.7(3)
C26 C21 P2 123.4(3)
F22 C22 C23 117.8(4)
F22 C22 C21 117.6(3)
C23 C22 C21 124.6(4)
C22 C23 C24 117.7(4)
C22 C23 H23 121.1
C24 C23 H23 121.1
C25 C24 C23 120.2(4)
C25 C24 H24 119.9
C23 C24 H24 119.9
C24 C25 C26 121.1(4)
C24 C25 H25 119.5
C26 C25 H25 119.5
C25 C26 C21 120.6(4)
C25 C26 H26 119.7
C21 C26 H26 119.7
C32 C31 C36 115.7(3)
C32 C31 P1 120.0(3)
C36 C31 P1 123.7(3)
F32 C32 C33 118.6(3)
F32 C32 C31 117.2(3)
C33 C32 C31 124.2(4)
C34 C33 C32 118.7(4)
C34 C33 H33 120.7
C32 C33 H33 120.7
C33 C34 C35 120.2(4)
C33 C34 H34 119.9
C35 C34 H34 119.9
C34 C35 C36 120.1(4)
C34 C35 H35 120.0
C36 C35 H35 120.0
C35 C36 C31 121.2(4)
C35 C36 H36 119.4
C31 C36 H36 119.4
C42 C41 C46 116.1(3)
C42 C41 P2 125.0(3)
C46 C41 P2 118.8(2)
F42 C42 C43 117.0(3)
F42 C42 C41 119.2(3)
C43 C42 C41 123.8(3)
C42 C43 C44 118.6(3)
C42 C43 H43 120.7
C44 C43 H43 120.7
C43 C44 C45 119.8(3)
C43 C44 H44 120.1
C45 C44 H44 120.1
C46 C45 C44 120.4(3)
C46 C45 H45 119.8
C44 C45 H45 119.8
C45 C46 C41 121.3(3)
C45 C46 H46 119.3
C41 C46 H46 119.3
C55 C51 C52 109.2(4)
C55 C51 Ru 72.3(2)
C52 C51 Ru 71.7(2)
C55 C51 H51 125.4
C52 C51 H51 125.4
Ru C51 H51 122.2
C53 C52 C51 106.0(3)
C53 C52 Ru 71.2(2)
C51 C52 Ru 71.00(19)
C53 C52 H52 127.0
C51 C52 H52 127.0
Ru C52 H52 122.6
C54 C53 C52 109.3(3)
C54 C53 Ru 72.1(2)
C52 C53 Ru 71.8(2)
C54 C53 H53 125.3
C52 C53 H53 125.3
Ru C53 H53 122.4
C53 C54 C55 107.5(3)
C53 C54 Ru 71.4(2)
C55 C54 Ru 71.5(2)
C53 C54 H54 126.3
C55 C54 H54 126.3
Ru C54 H54 122.6
C51 C55 C54 108.0(3)
C51 C55 Ru 71.5(2)
C54 C55 Ru 71.5(2)
C51 C55 H55 126.0
C54 C55 H55 126.0
Ru C55 H55 122.7
C62 N61 C65 114.9(4)
C62 N61 H61 118(3)
C65 N61 H61 123(3)
N61 C62 N63 106.0(3)
N61 C62 Ru 132.7(3)
N63 C62 Ru 121.3(3)
C62 N63 C64 114.2(3)
C62 N63 H63 119(3)
C64 N63 H63 127(3)
N63 C64 C65 102.1(3)
N63 C64 H64A 111.3
C65 C64 H64A 111.3
N63 C64 H64B 111.3
C65 C64 H64B 111.3
H64A C64 H64B 109.2
N61 C65 C64 101.8(3)
N61 C65 H65A 111.4
C64 C65 H65A 111.4
N61 C65 H65B 111.4
C64 C65 H65B 111.4
H65A C65 H65B 109.3
F1 B1 F2 110.0(4)
F1 B1 F3 111.3(5)
F2 B1 F3 107.7(4)
F1 B1 F4 109.3(4)
F2 B1 F4 110.4(4)
F3 B1 F4 108.1(4)
Cl2 C100 Cl1 114.6(3)
Cl2 C100 H10A 108.6
Cl1 C100 H10A 108.6
Cl2 C100 H10B 108.6
Cl1 C100 H10B 108.6
H10A C100 H10B 107.6

loop_
_geom_bond_atom_site_label_1
_geom_bond_atom_site_label_2
_geom_bond_distance
Ru C62 2.032(4)
Ru C51 2.240(3)
Ru C53 2.241(3)
Ru C52 2.249(3)
Ru C55 2.250(4)
Ru C54 2.251(3)
Ru P2 2.2584(8)
Ru P1 2.2601(8)
P1 C31 1.819(4)
P1 C1 1.832(3)
P1 C11 1.841(4)
P2 C21 1.825(3)
P2 C2 1.837(3)
P2 C41 1.841(3)
C1 C2 1.398(5)
C1 C6 1.407(5)
C2 C3 1.402(5)
C3 C4 1.383(5)
C3 H3 0.9400
C4 C5 1.391(6)
C4 H4 0.9400
C5 C6 1.379(5)
C5 H5 0.9400
C6 H6 0.9400
C11 C12 1.388(5)
C11 C16 1.393(5)
C12 F12 1.354(5)
C12 C13 1.380(5)
C13 C14 1.366(6)
C13 H13 0.9400
C14 C15 1.383(6)
C14 H14 0.9400
C15 C16 1.389(5)
C15 H15 0.9400
C16 H16 0.9400
C21 C22 1.383(5)
C21 C26 1.406(5)
C22 F22 1.340(5)
C22 C23 1.376(6)
C23 C24 1.380(7)
C23 H23 0.9400
C24 C25 1.370(7)
C24 H24 0.9400
C25 C26 1.381(5)
C25 H25 0.9400
C26 H26 0.9400
C31 C32 1.386(5)
C31 C36 1.407(5)
C32 F32 1.360(4)
C32 C33 1.375(5)
C33 C34 1.373(6)
C33 H33 0.9400
C34 C35 1.384(6)
C34 H34 0.9400
C35 C36 1.390(5)
C35 H35 0.9400
C36 H36 0.9400
C41 C42 1.390(5)
C41 C46 1.400(5)
C42 F42 1.356(4)
C42 C43 1.378(5)
C43 C44 1.382(6)
C43 H43 0.9400
C44 C45 1.389(6)
C44 H44 0.9400
C45 C46 1.383(5)
C45 H45 0.9400
C46 H46 0.9400
C51 C55 1.395(6)
C51 C52 1.434(6)
C51 H51 0.9400
C52 C53 1.425(6)
C52 H52 0.9400
C53 C54 1.405(5)
C53 H53 0.9400
C54 C55 1.430(6)
C54 H54 0.9400
C55 H55 0.9400
N61 C62 1.320(5)
N61 C65 1.465(5)
N61 H61 0.80(5)
C62 N63 1.352(5)
N63 C64 1.460(5)
N63 H63 0.86(5)
C64 C65 1.515(7)
C64 H64A 0.9800
C64 H64B 0.9800
C65 H65A 0.9800
C65 H65B 0.9800
B1 F1 1.350(6)
B1 F2 1.355(6)
B1 F3 1.382(6)
B1 F4 1.394(5)
C100 Cl2 1.712(7)
C100 Cl1 1.740(7)
C100 H10A 0.9800
C100 H10B 0.9800

loop_
_geom_torsion_atom_site_label_1
_geom_torsion_atom_site_label_2
_geom_torsion_atom_site_label_3
_geom_torsion_atom_site_label_4
_geom_torsion
C62 Ru P1 C31 34.74(16)
C51 Ru P1 C31 -99.76(17)
C53 Ru P1 C31 -47.3(2)
C52 Ru P1 C31 -62.61(17)
C55 Ru P1 C31 -131.39(17)
C54 Ru P1 C31 -128.3(3)
P2 Ru P1 C31 131.75(13)
C62 Ru P1 C1 -81.82(15)
C51 Ru P1 C1 143.68(15)
C53 Ru P1 C1 -163.8(2)
C52 Ru P1 C1 -179.17(15)
C55 Ru P1 C1 112.04(16)
C54 Ru P1 C1 115.2(3)
P2 Ru P1 C1 15.18(11)
C62 Ru P1 C11 163.08(16)
C51 Ru P1 C11 28.58(16)
C53 Ru P1 C11 81.1(2)
C52 Ru P1 C11 65.73(16)
C55 Ru P1 C11 -3.06(17)
C54 Ru P1 C11 0.1(3)
P2 Ru P1 C11 -99.92(13)
C62 Ru P2 C21 179.13(15)
C51 Ru P2 C21 -2.68(18)
C53 Ru P2 C21 -85.36(18)
C52 Ru P2 C21 -42.6(3)
C55 Ru P2 C21 -25.58(16)
C54 Ru P2 C21 -63.13(16)
P1 Ru P2 C21 95.36(12)
C62 Ru P2 C2 66.77(14)
C51 Ru P2 C2 -115.05(17)
C53 Ru P2 C2 162.28(17)
C52 Ru P2 C2 -155.0(3)
C55 Ru P2 C2 -137.95(15)
C54 Ru P2 C2 -175.50(15)
P1 Ru P2 C2 -17.00(11)
C62 Ru P2 C41 -59.74(16)
C51 Ru P2 C41 118.45(18)
C53 Ru P2 C41 35.77(19)
C52 Ru P2 C41 78.5(3)
C55 Ru P2 C41 95.55(16)
C54 Ru P2 C41 58.00(16)
P1 Ru P2 C41 -143.51(13)
C31 P1 C1 C2 -133.8(3)
C11 P1 C1 C2 115.4(3)
Ru P1 C1 C2 -10.3(3)
C31 P1 C1 C6 49.8(3)
C11 P1 C1 C6 -61.0(3)
Ru P1 C1 C6 173.4(3)
C6 C1 C2 C3 -0.1(5)
P1 C1 C2 C3 -176.5(2)
C6 C1 C2 P2 172.8(3)
P1 C1 C2 P2 -3.7(3)
C21 P2 C2 C1 -104.3(3)
C41 P2 C2 C1 149.2(2)
Ru P2 C2 C1 16.2(3)
C21 P2 C2 C3 68.0(3)
C41 P2 C2 C3 -38.5(3)
Ru P2 C2 C3 -171.5(3)
C1 C2 C3 C4 -1.2(5)
P2 C2 C3 C4 -173.2(3)
C2 C3 C4 C5 1.5(5)
C3 C4 C5 C6 -0.6(6)
C4 C5 C6 C1 -0.6(6)
C2 C1 C6 C5 1.0(5)
P1 C1 C6 C5 177.2(3)
C31 P1 C11 C12 -22.2(4)
C1 P1 C11 C12 86.0(3)
Ru P1 C11 C12 -154.2(3)
C31 P1 C11 C16 161.9(3)
C1 P1 C11 C16 -89.9(3)
Ru P1 C11 C16 29.9(3)
C16 C11 C12 F12 -179.9(3)
P1 C11 C12 F12 4.1(5)
C16 C11 C12 C13 0.3(5)
P1 C11 C12 C13 -175.6(3)
F12 C12 C13 C14 -178.8(4)
C11 C12 C13 C14 0.9(6)
C12 C13 C14 C15 -1.2(6)
C13 C14 C15 C16 0.3(6)
C14 C15 C16 C11 1.0(6)
C12 C11 C16 C15 -1.3(5)
P1 C11 C16 C15 175.1(3)
C2 P2 C21 C22 -165.1(3)
C41 P2 C21 C22 -53.9(3)
Ru P2 C21 C22 76.8(3)
C2 P2 C21 C26 20.7(3)
C41 P2 C21 C26 131.8(3)
Ru P2 C21 C26 -97.5(3)
C26 C21 C22 F22 180.0(3)
P2 C21 C22 F22 5.3(5)
C26 C21 C22 C23 0.9(6)
P2 C21 C22 C23 -173.8(3)
F22 C22 C23 C24 -179.4(4)
C21 C22 C23 C24 -0.3(6)
C22 C23 C24 C25 -0.7(7)
C23 C24 C25 C26 0.9(7)
C24 C25 C26 C21 -0.3(6)
C22 C21 C26 C25 -0.6(5)
P2 C21 C26 C25 174.0(3)
C1 P1 C31 C32 -168.4(3)
C11 P1 C31 C32 -62.2(3)
Ru P1 C31 C32 71.6(3)
C1 P1 C31 C36 20.8(3)
C11 P1 C31 C36 127.1(3)
Ru P1 C31 C36 -99.2(3)
C36 C31 C32 F32 -179.9(3)
P1 C31 C32 F32 8.6(4)
C36 C31 C32 C33 1.4(5)
P1 C31 C32 C33 -170.1(3)
F32 C32 C33 C34 -179.7(3)
C31 C32 C33 C34 -1.0(6)
C32 C33 C34 C35 -0.1(6)
C33 C34 C35 C36 0.6(6)
C34 C35 C36 C31 -0.2(6)
C32 C31 C36 C35 -0.8(5)
P1 C31 C36 C35 170.4(3)
C21 P2 C41 C42 -37.8(3)
C2 P2 C41 C42 67.8(3)
Ru P2 C41 C42 -164.6(3)
C21 P2 C41 C46 137.8(3)
C2 P2 C41 C46 -116.7(3)
Ru P2 C41 C46 11.0(3)
C46 C41 C42 F42 -177.8(3)
P2 C41 C42 F42 -2.1(5)
C46 C41 C42 C43 0.5(5)
P2 C41 C42 C43 176.1(3)
F42 C42 C43 C44 179.5(3)
C41 C42 C43 C44 1.3(6)
C42 C43 C44 C45 -1.8(6)
C43 C44 C45 C46 0.6(6)
C44 C45 C46 C41 1.2(6)
C42 C41 C46 C45 -1.7(5)
P2 C41 C46 C45 -177.7(3)
C62 Ru C51 C55 136.9(2)
C53 Ru C51 C55 79.5(3)
C52 Ru C51 C55 117.9(3)
C54 Ru C51 C55 37.7(2)
P2 Ru C51 C55 -40.6(3)
P1 Ru C51 C55 -130.8(2)
C62 Ru C51 C52 18.9(3)
C53 Ru C51 C52 -38.4(2)
C55 Ru C51 C52 -117.9(3)
C54 Ru C51 C52 -80.2(2)
P2 Ru C51 C52 -158.51(18)
P1 Ru C51 C52 111.3(2)
C55 C51 C52 C53 0.0(4)
Ru C51 C52 C53 63.0(2)
C55 C51 C52 Ru -63.0(2)
C62 Ru C52 C53 78.3(2)
C51 Ru C52 C53 -115.2(3)
C55 Ru C52 C53 -78.8(2)
C54 Ru C52 C53 -36.5(2)
P2 Ru C52 C53 -59.6(4)
P1 Ru C52 C53 165.82(19)
C62 Ru C52 C51 -166.5(2)
C53 Ru C52 C51 115.2(3)
C55 Ru C52 C51 36.4(2)
C54 Ru C52 C51 78.7(2)
P2 Ru C52 C51 55.5(4)
P1 Ru C52 C51 -79.0(2)
C51 C52 C53 C54 -0.1(4)
Ru C52 C53 C54 62.8(3)
C51 C52 C53 Ru -62.9(2)
C62 Ru C53 C54 137.3(2)
C51 Ru C53 C54 -79.5(3)
C52 Ru C53 C54 -118.2(3)
C55 Ru C53 C54 -38.0(2)
P2 Ru C53 C54 38.9(3)
P1 Ru C53 C54 -142.4(2)
C62 Ru C53 C52 -104.6(2)
C51 Ru C53 C52 38.7(2)
C55 Ru C53 C52 80.2(2)
C54 Ru C53 C52 118.2(3)
P2 Ru C53 C52 157.04(18)
P1 Ru C53 C52 -24.2(3)
C52 C53 C54 C55 0.2(4)
Ru C53 C54 C55 62.8(2)
C52 C53 C54 Ru -62.6(2)
C62 Ru C54 C53 -49.0(3)
C51 Ru C54 C53 79.7(3)
C52 Ru C54 C53 37.1(2)
C55 Ru C54 C53 116.5(3)
P2 Ru C54 C53 -150.9(2)
P1 Ru C54 C53 112.1(3)
C62 Ru C54 C55 -165.5(2)
C51 Ru C54 C55 -36.8(2)
C53 Ru C54 C55 -116.5(3)
C52 Ru C54 C55 -79.5(2)
P2 Ru C54 C55 92.6(2)
P1 Ru C54 C55 -4.4(4)
C52 C51 C55 C54 0.1(4)
Ru C51 C55 C54 -62.5(2)
C52 C51 C55 Ru 62.7(2)
C53 C54 C55 C51 -0.2(4)
Ru C54 C55 C51 62.5(2)
C53 C54 C55 Ru -62.7(2)
C62 Ru C55 C51 -89.6(4)
C53 Ru C55 C51 -79.8(3)
C52 Ru C55 C51 -37.4(2)
C54 Ru C55 C51 -117.2(3)
P2 Ru C55 C51 149.2(2)
P1 Ru C55 C51 60.9(2)
C62 Ru C55 C54 27.5(4)
C51 Ru C55 C54 117.2(3)
C53 Ru C55 C54 37.4(2)
C52 Ru C55 C54 79.7(2)
P2 Ru C55 C54 -93.7(2)
P1 Ru C55 C54 178.10(18)
C65 N61 C62 N63 -6.7(5)
C65 N61 C62 Ru 175.4(3)
C51 Ru C62 N61 175.2(3)
C53 Ru C62 N61 -137.2(4)
C52 Ru C62 N61 -173.4(4)
C55 Ru C62 N61 -128.6(4)
C54 Ru C62 N61 -110.6(4)
P2 Ru C62 N61 -6.8(4)
P1 Ru C62 N61 76.3(3)
C51 Ru C62 N63 -2.5(4)
C53 Ru C62 N63 45.1(3)
C52 Ru C62 N63 9.0(3)
C55 Ru C62 N63 53.7(4)
C54 Ru C62 N63 71.8(3)
P2 Ru C62 N63 175.5(3)
P1 Ru C62 N63 -101.4(3)
N61 C62 N63 C64 0.0(4)
Ru C62 N63 C64 178.2(3)
C62 N63 C64 C65 6.1(5)
C62 N61 C65 C64 10.2(5)
N63 C64 C65 N61 -8.8(4)
